data_4312447
loop_
_publ_author_name
'Maximilian N. Kopylovich'
'Armando J. L. Pombeiro'
'Andreas Fischer'
'Lars Kloo'
'Vadim Yu. Kukushkin'

_publ_contact_author_address
;
Department of Chemistry
St. Petersburg State University
198504 Stary Petergof
Russian Federation
;
_publ_contact_author_email kukushkin@VK2100.spb.edu
_publ_contact_author_name 'Vadim Yu. Kukushkin'
_publ_section_title
;
 Facile Ni(II)/Ketoxime-Mediated Conversion of Organonitriles into
 Imidoylamidine Ligands. Synthesis of Imidoylamidines and Acetyl Amides
;
_journal_name_full 'Inorganic Chemistry'
_journal_page_first 7239
_journal_page_last 7248
_journal_paper_doi 10.1021/ic0349813
_journal_volume 42
_journal_year 2003
_chemical_formula_moiety 'C16 H35 Cl N6 Ni O '
_chemical_formula_sum 'C16 H35 Cl N6 Ni O'
_chemical_formula_weight 421.660
_chemical_name_systematic
;
 ?
;
_space_group_IT_number 29
_symmetry_cell_setting orthorhombic
_symmetry_space_group_name_Hall 'P 2c -2ac'
_symmetry_space_group_name_H-M 'P c a 21'
_atom_sites_solution_primary direct
_atom_sites_solution_secondary difmap
_cell_angle_alpha 90.00
_cell_angle_beta 90.00
_cell_angle_gamma 90.00
_cell_formula_units_Z 8
_cell_length_a 26.5984(4)
_cell_length_b 11.0714(2)
_cell_length_c 14.7694(2)
_cell_measurement_reflns_used 49914
_cell_measurement_theta_max 27.47
_cell_measurement_theta_min 4.21
_cell_volume 4349.32(12)
_computing_cell_refinement 'HKL Scalepack (Otwinowski & Minor 1997)'
_computing_data_collection KappaCCD
_computing_data_reduction 'Denzo and Scalepak (Otwinowski & Minor, 1997)'
_computing_structure_refinement 'SHELXL-97 (Sheldrick, 1997)'
_computing_structure_solution 'SHELXS-97 (Sheldrick, 1997)'
_diffrn_measured_fraction_theta_full 0.992
_diffrn_measured_fraction_theta_max 0.992
_diffrn_measurement_device KappaCCD
_diffrn_measurement_method CCD
_diffrn_orient_matrix_type X=UH
_diffrn_orient_matrix_UB_11 -0.00548
_diffrn_orient_matrix_UB_12 0.00292
_diffrn_orient_matrix_UB_13 -0.03708
_diffrn_orient_matrix_UB_21 0.03935
_diffrn_orient_matrix_UB_22 0.08130
_diffrn_orient_matrix_UB_23 0.00060
_diffrn_orient_matrix_UB_31 0.06014
_diffrn_orient_matrix_UB_32 -0.02903
_diffrn_orient_matrix_UB_33 -0.01117
_diffrn_radiation_source 'fine-focus sealed tube'
_diffrn_radiation_type ' MoK\a'
_diffrn_radiation_wavelength_id all
_diffrn_reflns_av_R_equivalents 0.0399
_diffrn_reflns_av_sigmaI/netI 0.0471
_diffrn_reflns_limit_h_max 34
_diffrn_reflns_limit_h_min -32
_diffrn_reflns_limit_k_max 14
_diffrn_reflns_limit_k_min -11
_diffrn_reflns_limit_l_max 17
_diffrn_reflns_limit_l_min -19
_diffrn_reflns_number 26672
_diffrn_reflns_theta_full 27.47
_diffrn_reflns_theta_max 27.47
_diffrn_reflns_theta_min 4.21
_exptl_absorpt_coefficient_mu 1.031
_exptl_absorpt_correction_type none
_exptl_crystal_density_diffrn 1.288
_exptl_crystal_density_method 'not measured'
_refine_diff_density_max 0.388
_refine_diff_density_min -0.267
_refine_diff_density_rms 0.056
_refine_ls_abs_structure_details 'Flack H D (1983), Acta Cryst. A39, 876-881'
_refine_ls_abs_structure_Flack 0.013(11)
_refine_ls_extinction_method none
_refine_ls_goodness_of_fit_ref 1.040
_refine_ls_matrix_type full
_refine_ls_number_parameters 451
_refine_ls_number_reflns 9128
_refine_ls_number_restraints 1
_refine_ls_restrained_S_all 1.040
_refine_ls_R_factor_all 0.0437
_refine_ls_R_factor_gt 0.0359
_refine_ls_shift/su_max 0.001
_refine_ls_shift/su_mean 0.000
_refine_ls_structure_factor_coef Fsqd
_refine_ls_weighting_details
; calc
 [1.00000+0.00000exp(0.00(sin\q/\l)^2^)]/
   [\s^2^(Fo^2^)+0.0000+3.1600*P+(0.0292P)^2^+0.0000sin\q/\l]
 where P = 0.00000Fo^2^ + 1.00000Fc^2^
;
_refine_ls_weighting_scheme calc
_refine_ls_wR_factor_gt 0.0804
_refine_ls_wR_factor_ref 0.0847
_reflns_number_gt 8213
_reflns_number_total 9128
_reflns_threshold_expression >2sigma(I)
_cod_data_source_file ic0349813si20030818_063355_3.cif
_cod_data_source_block compound3
_cod_depositor_comments
;
The following automatic conversions were performed:

'_symmetry_cell_setting' value 'Orthorhombic' changed to
'orthorhombic' according to the built-in table from CIF Core
dictionary named 'cif_core.dic' version 2.4.1 from 2010-06-29.

Automatic conversion script
Id: cif_fix_values 1646 2011-03-28 12:23:43Z adriana 
;
_cod_original_sg_symbol_H-M 'P c a 21 '
_cod_original_formula_sum 'C16 H35 Cl N6 Ni O '
_cod_database_code 4312447

loop_
_symmetry_equiv_pos_as_xyz
'x, y, z'
'-x, -y, z+1/2'
'-x+1/2, y, z+1/2'
'x+1/2, -y, z'

loop_
_atom_site_label
_atom_site_type_symbol
_atom_site_fract_x
_atom_site_fract_y
_atom_site_fract_z
_atom_site_U_iso_or_equiv
_atom_site_adp_type
_atom_site_occupancy
_atom_site_symmetry_multiplicity
_atom_site_calc_flag
_atom_site_refinement_flags
_atom_site_disorder_assembly
_atom_site_disorder_group
Ni1 Ni -0.114779(13) -0.29827(3) -0.19131(2) 0.01967(8) Uani 1 1 d . . .
Ni2 Ni -0.135631(13) 0.01580(3) -0.22119(2) 0.02129(9) Uani 1 1 d . . .
Cl2 Cl -0.02811(3) -0.16296(8) -0.42652(6) 0.03710(19) Uani 1 1 d . . .
Cl1 Cl -0.28922(3) -0.42435(8) -0.46961(5) 0.03386(18) Uani 1 1 d . . .
N3 N -0.10696(10) -0.3091(2) -0.06737(18) 0.0232(6) Uani 1 1 d . . .
N12 N -0.14195(10) 0.0313(2) -0.34488(18) 0.0256(6) Uani 1 1 d . . .
N10 N -0.19713(8) -0.0618(2) -0.21843(18) 0.0252(5) Uani 1 1 d . . .
N6 N -0.12275(10) -0.2883(2) -0.31615(19) 0.0225(6) Uani 1 1 d . . .
N7 N -0.07408(8) 0.0973(2) -0.22542(17) 0.0234(5) Uani 1 1 d . . .
N9 N -0.13057(10) 0.0027(2) -0.09543(19) 0.0234(6) Uani 1 1 d . . .
N4 N -0.17659(8) -0.3783(2) -0.18210(16) 0.0231(5) Uani 1 1 d . . .
N1 N -0.05243(8) -0.2235(2) -0.19919(17) 0.0234(5) Uani 1 1 d . . .
C5 C -0.06971(12) -0.2735(3) -0.0165(2) 0.0235(6) Uani 1 1 d . . .
C10 C -0.25555(10) -0.4775(3) -0.2237(2) 0.0277(6) Uani 1 1 d . . .
N11 N -0.22071(9) -0.0593(2) -0.37289(17) 0.0273(6) Uani 1 1 d . . .
N5 N -0.19930(9) -0.3844(2) -0.33348(16) 0.0241(5) Uani 1 1 d . . .
C14 C -0.15640(12) -0.3140(3) -0.4693(2) 0.0262(7) Uani 1 1 d . . .
N2 N -0.02746(10) -0.2183(2) -0.04538(16) 0.0256(6) Uani 1 1 d . . .
C18 C 0.00158(11) 0.2046(3) -0.1768(2) 0.0267(7) Uani 1 1 d . . .
N8 N -0.05581(9) 0.1064(2) -0.07268(17) 0.0245(5) Uani 1 1 d . . .
O2 O 0.03829(8) -0.1200(2) 0.08602(15) 0.0336(5) Uani 1 1 d . . .
C6 C -0.07207(13) -0.2984(3) 0.0839(2) 0.0288(7) Uani 1 1 d . . .
C29 C -0.17803(12) -0.0017(3) -0.3989(2) 0.0240(7) Uani 1 1 d . . .
C30 C -0.17454(13) 0.0277(3) -0.4985(2) 0.0304(7) Uani 1 1 d . . .
O1 O -0.28489(8) -0.1369(2) -0.51255(15) 0.0337(5) Uani 1 1 d . . .
C9 C -0.20799(11) -0.4097(3) -0.24419(19) 0.0230(6) Uani 1 1 d . . .
C21 C -0.09644(11) 0.0431(3) -0.0413(2) 0.0242(6) Uani 1 1 d . . .
C13 C -0.15812(11) -0.3253(3) -0.36794(19) 0.0210(6) Uani 1 1 d . . .
C1 C -0.02071(11) -0.1970(3) -0.13500(19) 0.0220(6) Uani 1 1 d . . .
C2 C 0.02873(11) -0.1381(3) -0.1591(2) 0.0264(6) Uani 1 1 d . . .
C22 C -0.09985(12) 0.0306(3) 0.0594(2) 0.0278(7) Uani 1 1 d . . .
C17 C -0.04503(11) 0.1310(3) -0.16135(19) 0.0229(6) Uani 1 1 d . . .
C15 C -0.14281(14) -0.4343(3) -0.5145(2) 0.0367(8) Uani 1 1 d . . .
C3 C 0.07353(12) -0.2224(3) -0.1428(2) 0.0300(7) Uani 1 1 d . . .
C4 C 0.06981(14) -0.3403(3) -0.1958(3) 0.0419(8) Uani 1 1 d . . .
C19 C -0.00487(13) 0.3357(3) -0.1465(2) 0.0336(7) Uani 1 1 d . . .
C27 C -0.31817(13) -0.0603(3) -0.2445(3) 0.0388(8) Uani 1 1 d . . .
C24 C -0.15943(16) 0.2094(4) 0.0745(3) 0.0515(11) Uani 1 1 d . . .
C28 C -0.36729(13) -0.1202(4) -0.2168(3) 0.0490(9) Uani 1 1 d . . .
C16 C -0.09479(16) -0.4890(4) -0.4765(3) 0.0481(10) Uani 1 1 d . . .
C23 C -0.11080(13) 0.1508(3) 0.1054(2) 0.0364(8) Uani 1 1 d . . .
C31 C -0.20983(14) 0.1312(3) -0.5266(2) 0.0373(8) Uani 1 1 d . . .
C11 C -0.25283(14) -0.6114(3) -0.2491(3) 0.0413(9) Uani 1 1 d . . .
C7 C -0.03990(16) -0.4075(4) 0.1104(2) 0.0475(10) Uani 1 1 d . . .
C25 C -0.22759(11) -0.0870(3) -0.2845(2) 0.0257(6) Uani 1 1 d . . .
C20 C -0.04940(15) 0.3985(4) -0.1886(3) 0.0513(10) Uani 1 1 d . . .
C26 C -0.27666(11) -0.1500(3) -0.2625(2) 0.0332(7) Uani 1 1 d . . .
C12 C -0.21037(16) -0.6772(4) -0.2035(4) 0.0625(12) Uani 1 1 d . . .
C32 C -0.19968(17) 0.2466(4) -0.4760(3) 0.0526(10) Uani 1 1 d . . .
C8 C -0.0567(2) -0.5226(4) 0.0690(3) 0.0717(15) Uani 1 1 d . . .
H3 H -0.1324 -0.3456 -0.0348 0.028 Uiso 1 1 d R . .
H12 H -0.1153 0.0452 -0.3692 0.031 Uiso 1 1 d R . .
H10 H -0.2101 -0.0822 -0.1609 0.030 Uiso 1 1 d R . .
H6 H -0.1012 -0.2640 -0.3442 0.027 Uiso 1 1 d R . .
H7 H -0.0574 0.1292 -0.2807 0.028 Uiso 1 1 d R . .
H9 H -0.1498 -0.0453 -0.0689 0.028 Uiso 1 1 d R . .
H4 H -0.1894 -0.4036 -0.1196 0.028 Uiso 1 1 d R . .
H1 H -0.0380 -0.2017 -0.2593 0.028 Uiso 1 1 d R . .
H10A H -0.2620 -0.4736 -0.1598 0.033 Uiso 1 1 d R . .
H10B H -0.2830 -0.4415 -0.2560 0.033 Uiso 1 1 d R . .
H5 H -0.2267 -0.4028 -0.3694 0.029 Uiso 1 1 d R . .
H14A H -0.1889 -0.2903 -0.4915 0.031 Uiso 1 1 d R . .
H14B H -0.1319 -0.2548 -0.4866 0.031 Uiso 1 1 d R . .
H18A H 0.0290 0.1698 -0.1434 0.032 Uiso 1 1 d R . .
H18B H 0.0096 0.2048 -0.2402 0.032 Uiso 1 1 d R . .
H8 H -0.0297 0.1213 -0.0317 0.029 Uiso 1 1 d R . .
H6A H -0.0604 -0.2285 0.1161 0.035 Uiso 1 1 d R . .
H6B H -0.1062 -0.3152 0.1008 0.035 Uiso 1 1 d R . .
H30A H -0.1407 0.0522 -0.5120 0.036 Uiso 1 1 d R . .
H30B H -0.1828 -0.0428 -0.5333 0.036 Uiso 1 1 d R . .
H2A H 0.0286 -0.1151 -0.2218 0.032 Uiso 1 1 d R . .
H2B H 0.0330 -0.0675 -0.1221 0.032 Uiso 1 1 d R . .
H22A H -0.1265 -0.0247 0.0739 0.033 Uiso 1 1 d R . .
H22B H -0.0686 -0.0004 0.0820 0.033 Uiso 1 1 d R . .
H15A H -0.1696 -0.4914 -0.5066 0.044 Uiso 1 1 d R . .
H15B H -0.1373 -0.4207 -0.5778 0.044 Uiso 1 1 d R . .
H3A H 0.1039 -0.1826 -0.1614 0.036 Uiso 1 1 d R . .
H3B H 0.0756 -0.2420 -0.0796 0.036 Uiso 1 1 d R . .
H4A H 0.0988 -0.3894 -0.1834 0.050 Uiso 1 1 d R . .
H4B H 0.0682 -0.3232 -0.2595 0.050 Uiso 1 1 d R . .
H4C H 0.0400 -0.3826 -0.1777 0.050 Uiso 1 1 d R . .
H19A H -0.0100 0.3375 -0.0820 0.040 Uiso 1 1 d R . .
H19B H 0.0246 0.3813 -0.1615 0.040 Uiso 1 1 d R . .
H27A H -0.3079 -0.0066 -0.1970 0.047 Uiso 1 1 d R . .
H27B H -0.3244 -0.0148 -0.2987 0.047 Uiso 1 1 d R . .
H24A H -0.1640 0.2845 0.1059 0.062 Uiso 1 1 d R . .
H24B H -0.1871 0.1566 0.0875 0.062 Uiso 1 1 d R . .
H24C H -0.1578 0.2240 0.0105 0.062 Uiso 1 1 d R . .
H28A H -0.3932 -0.0616 -0.2058 0.059 Uiso 1 1 d R . .
H28B H -0.3613 -0.1656 -0.1625 0.059 Uiso 1 1 d R . .
H28C H -0.3778 -0.1739 -0.2642 0.059 Uiso 1 1 d R . .
H16A H -0.0875 -0.5634 -0.5073 0.058 Uiso 1 1 d R . .
H16B H -0.0995 -0.5047 -0.4131 0.058 Uiso 1 1 d R . .
H16C H -0.0672 -0.4340 -0.4844 0.058 Uiso 1 1 d R . .
H23A H -0.1132 0.1389 0.1697 0.044 Uiso 1 1 d R . .
H23B H -0.0839 0.2063 0.0926 0.044 Uiso 1 1 d R . .
H31A H -0.2059 0.1474 -0.5901 0.045 Uiso 1 1 d R . .
H31B H -0.2439 0.1075 -0.5149 0.045 Uiso 1 1 d R . .
H11A H -0.2838 -0.6501 -0.2328 0.050 Uiso 1 1 d R . .
H11B H -0.2478 -0.6179 -0.3133 0.050 Uiso 1 1 d R . .
H7A H -0.0060 -0.3937 0.0906 0.057 Uiso 1 1 d R . .
H7B H -0.0404 -0.4176 0.1749 0.057 Uiso 1 1 d R . .
H20A H -0.0517 0.4800 -0.1666 0.062 Uiso 1 1 d R . .
H20B H -0.0797 0.3557 -0.1736 0.062 Uiso 1 1 d R . .
H20C H -0.0452 0.3996 -0.2532 0.062 Uiso 1 1 d R . .
H26A H -0.2719 -0.1987 -0.2094 0.040 Uiso 1 1 d R . .
H26B H -0.2862 -0.2007 -0.3124 0.040 Uiso 1 1 d R . .
H12A H -0.2099 -0.7606 -0.2215 0.075 Uiso 1 1 d R . .
H12B H -0.2151 -0.6719 -0.1392 0.075 Uiso 1 1 d R . .
H12C H -0.1791 -0.6399 -0.2197 0.075 Uiso 1 1 d R . .
H32A H -0.2227 0.3082 -0.4954 0.063 Uiso 1 1 d R . .
H32B H -0.1658 0.2723 -0.4876 0.063 Uiso 1 1 d R . .
H32C H -0.2040 0.2324 -0.4124 0.063 Uiso 1 1 d R . .
H8A H -0.0348 -0.5868 0.0878 0.086 Uiso 1 1 d R . .
H8B H -0.0560 -0.5158 0.0042 0.086 Uiso 1 1 d R . .
H8C H -0.0903 -0.5397 0.0885 0.086 Uiso 1 1 d R . .

loop_
_atom_site_aniso_label
_atom_site_aniso_U_11
_atom_site_aniso_U_22
_atom_site_aniso_U_33
_atom_site_aniso_U_23
_atom_site_aniso_U_13
_atom_site_aniso_U_12
Ni1 0.01660(16) 0.02502(17) 0.01740(15) 0.00062(15) 0.00058(15) -0.00183(14)
Ni2 0.01789(17) 0.02594(18) 0.02003(17) -0.00063(16) 0.00224(16) -0.00318(14)
Cl2 0.0341(4) 0.0392(5) 0.0380(4) -0.0010(4) 0.0141(4) -0.0071(4)
Cl1 0.0299(4) 0.0411(5) 0.0306(4) 0.0040(3) -0.0114(3) -0.0001(3)
N3 0.0200(12) 0.0299(14) 0.0196(13) 0.0016(10) 0.0026(10) -0.0021(10)
N12 0.0161(12) 0.0358(15) 0.0250(14) -0.0006(12) 0.0045(10) -0.0040(11)
N10 0.0202(12) 0.0306(13) 0.0248(12) 0.0001(12) 0.0037(10) -0.0038(10)
N6 0.0187(13) 0.0255(14) 0.0233(14) 0.0035(10) 0.0045(10) -0.0014(10)
N7 0.0207(11) 0.0286(13) 0.0209(11) -0.0001(11) 0.0037(10) -0.0040(10)
N9 0.0201(13) 0.0264(14) 0.0236(14) 0.0018(10) 0.0022(11) -0.0053(10)
N4 0.0198(11) 0.0309(13) 0.0185(11) 0.0010(11) 0.0005(10) -0.0027(10)
N1 0.0200(11) 0.0287(13) 0.0215(12) 0.0019(10) 0.0015(10) -0.0020(9)
C5 0.0250(16) 0.0251(15) 0.0203(14) -0.0019(12) -0.0007(12) 0.0003(12)
C10 0.0185(13) 0.0372(15) 0.0274(14) 0.0036(15) 0.0031(14) -0.0030(12)
N11 0.0219(13) 0.0307(14) 0.0293(13) -0.0035(11) -0.0009(10) -0.0016(11)
N5 0.0182(12) 0.0320(14) 0.0223(12) 0.0019(11) -0.0025(9) -0.0022(11)
C14 0.0246(15) 0.0337(17) 0.0204(14) 0.0031(13) -0.0013(12) -0.0003(13)
N2 0.0259(13) 0.0269(14) 0.0238(13) -0.0003(11) 0.0006(10) -0.0050(11)
C18 0.0178(14) 0.0318(16) 0.0304(18) 0.0013(13) -0.0003(12) -0.0043(12)
N8 0.0204(12) 0.0296(14) 0.0234(12) 0.0008(10) -0.0021(10) -0.0037(11)
O2 0.0328(12) 0.0414(13) 0.0264(11) 0.0010(10) -0.0118(9) -0.0058(10)
C6 0.0307(17) 0.0359(18) 0.0200(14) -0.0019(13) 0.0031(13) -0.0049(13)
C29 0.0209(15) 0.0252(16) 0.0258(16) -0.0037(12) -0.0001(12) 0.0034(11)
C30 0.0336(18) 0.0319(17) 0.0257(16) -0.0044(14) -0.0018(13) 0.0000(14)
O1 0.0319(12) 0.0332(13) 0.0359(12) 0.0022(10) -0.0126(10) 0.0007(10)
C9 0.0207(14) 0.0254(15) 0.0231(15) 0.0013(12) 0.0022(11) 0.0027(12)
C21 0.0203(14) 0.0269(16) 0.0255(15) 0.0009(13) 0.0036(12) 0.0015(13)
C13 0.0223(14) 0.0221(15) 0.0186(13) -0.0001(12) 0.0009(11) 0.0018(12)
C1 0.0220(14) 0.0206(14) 0.0234(14) -0.0009(12) -0.0019(11) -0.0015(11)
C2 0.0228(15) 0.0277(16) 0.0286(14) 0.0048(13) -0.0005(12) -0.0058(13)
C22 0.0264(16) 0.0347(17) 0.0222(15) 0.0038(14) -0.0007(12) -0.0051(13)
C17 0.0182(14) 0.0237(15) 0.0268(14) 0.0011(12) 0.0019(11) 0.0012(12)
C15 0.043(2) 0.041(2) 0.0260(16) -0.0053(15) 0.0011(14) -0.0046(16)
C3 0.0246(16) 0.0361(18) 0.0293(16) 0.0028(13) 0.0008(13) 0.0009(13)
C4 0.047(2) 0.0384(18) 0.0407(19) -0.0013(17) 0.0081(17) 0.0027(15)
C19 0.0368(18) 0.0290(17) 0.0352(17) 0.0019(14) 0.0029(15) -0.0087(14)
C27 0.0310(18) 0.044(2) 0.042(2) -0.0005(16) 0.0041(15) -0.0001(15)
C24 0.052(2) 0.048(2) 0.054(2) -0.014(2) 0.004(2) 0.0125(19)
C28 0.0278(17) 0.073(3) 0.046(2) -0.013(2) 0.0081(15) -0.0059(17)
C16 0.049(2) 0.047(2) 0.048(2) -0.0148(18) 0.0059(19) 0.0152(18)
C23 0.0374(19) 0.045(2) 0.0268(16) -0.0080(15) 0.0048(14) -0.0077(16)
C31 0.042(2) 0.0379(19) 0.0315(17) 0.0033(15) -0.0023(15) 0.0027(16)
C11 0.0370(19) 0.040(2) 0.047(2) -0.0025(16) 0.0063(16) -0.0096(16)
C7 0.055(2) 0.056(2) 0.0323(19) 0.0151(18) -0.0020(17) 0.0057(19)
C25 0.0203(14) 0.0234(15) 0.0335(16) -0.0057(13) 0.0035(12) -0.0031(12)
C20 0.054(2) 0.039(2) 0.061(2) 0.012(2) 0.005(2) 0.0056(18)
C26 0.0239(16) 0.0354(19) 0.0403(18) -0.0062(15) 0.0034(14) -0.0055(14)
C12 0.060(3) 0.039(2) 0.089(4) 0.011(2) 0.002(3) 0.0018(18)
C32 0.060(3) 0.036(2) 0.062(3) -0.005(2) -0.003(2) 0.0056(19)
C8 0.127(5) 0.047(2) 0.041(2) 0.009(2) 0.007(3) 0.026(3)

loop_
_atom_type_symbol
_atom_type_description
_atom_type_scat_dispersion_real
_atom_type_scat_dispersion_imag
_atom_type_scat_source
C C 0.0033 0.0016 'International Tables Vol C Tables 4.2.6.8 and 6.1.1.4'
H H 0.0000 0.0000 'International Tables Vol C Tables 4.2.6.8 and 6.1.1.4'
Cl Cl 0.1484 0.1585 'International Tables Vol C Tables 4.2.6.8 and 6.1.1.4'
N N 0.0061 0.0033 'International Tables Vol C Tables 4.2.6.8 and 6.1.1.4'
Ni Ni 0.3393 1.1124 'International Tables Vol C Tables 4.2.6.8 and 6.1.1.4'
O O 0.0106 0.0060 'International Tables Vol C Tables 4.2.6.8 and 6.1.1.4'

loop_
_diffrn_radiation_wavelength
0.71073

loop_
_geom_angle_atom_site_label_1
_geom_angle_atom_site_label_2
_geom_angle_atom_site_label_3
_geom_angle
_geom_angle_site_symmetry_1
_geom_angle_site_symmetry_3
_geom_angle_publ_flag
N3 Ni1 N1 89.45(11) . . ?
N3 Ni1 N6 179.69(12) . . ?
N1 Ni1 N6 90.76(11) . . ?
N3 Ni1 N4 89.79(11) . . ?
N1 Ni1 N4 178.13(11) . . ?
N6 Ni1 N4 90.00(11) . . ?
N12 Ni2 N10 89.11(11) . . ?
N12 Ni2 N9 178.56(13) . . ?
N10 Ni2 N9 90.33(11) . . ?
N12 Ni2 N7 90.10(11) . . ?
N10 Ni2 N7 178.69(11) . . ?
N9 Ni2 N7 90.44(11) . . ?
C5 N3 Ni1 129.6(2) . . ?
C29 N12 Ni2 130.5(2) . . ?
C25 N10 Ni2 129.4(2) . . ?
C13 N6 Ni1 131.1(2) . . ?
C17 N7 Ni2 130.2(2) . . ?
C21 N9 Ni2 129.8(2) . . ?
C9 N4 Ni1 130.2(2) . . ?
C1 N1 Ni1 129.3(2) . . ?
N3 C5 N2 126.0(3) . . ?
N3 C5 C6 118.6(3) . . ?
N2 C5 C6 115.3(3) . . ?
C9 C10 C11 113.3(3) . . ?
C25 N11 C29 119.5(3) . . ?
C9 N5 C13 126.1(3) . . ?
C13 C14 C15 111.7(3) . . ?
C5 N2 C1 119.8(3) . . ?
C17 C18 C19 112.2(3) . . ?
C17 N8 C21 126.3(3) . . ?
C5 C6 C7 111.9(3) . . ?
N12 C29 N11 125.2(3) . . ?
N12 C29 C30 119.5(3) . . ?
N11 C29 C30 115.3(3) . . ?
C29 C30 C31 112.7(3) . . ?
N4 C9 N5 121.4(3) . . ?
N4 C9 C10 122.5(3) . . ?
N5 C9 C10 116.0(3) . . ?
N9 C21 N8 121.6(3) . . ?
N9 C21 C22 122.7(3) . . ?
N8 C21 C22 115.6(3) . . ?
N6 C13 N5 121.1(3) . . ?
N6 C13 C14 123.1(3) . . ?
N5 C13 C14 115.6(3) . . ?
N1 C1 N2 125.8(3) . . ?
N1 C1 C2 119.3(3) . . ?
N2 C1 C2 114.9(2) . . ?
C1 C2 C3 112.2(3) . . ?
C21 C22 C23 112.0(3) . . ?
N7 C17 N8 121.6(3) . . ?
N7 C17 C18 123.1(3) . . ?
N8 C17 C18 115.2(3) . . ?
C16 C15 C14 112.5(3) . . ?
C4 C3 C2 113.0(3) . . ?
C20 C19 C18 113.9(3) . . ?
C26 C27 C28 112.9(3) . . ?
C24 C23 C22 113.7(3) . . ?
C32 C31 C30 112.9(3) . . ?
C12 C11 C10 113.2(3) . . ?
C8 C7 C6 113.8(3) . . ?
N10 C25 N11 126.3(3) . . ?
N10 C25 C26 118.3(3) . . ?
N11 C25 C26 115.4(3) . . ?
C27 C26 C25 111.4(3) . . ?
C5 N3 H3 112.9 . . ?
Ni1 N3 H3 117.6 . . ?
C29 N12 H12 115.4 . . ?
Ni2 N12 H12 112.2 . . ?
C25 N10 H10 113.4 . . ?
Ni2 N10 H10 117.1 . . ?
C13 N6 H6 110.2 . . ?
Ni1 N6 H6 118.4 . . ?
C17 N7 H7 103.6 . . ?
Ni2 N7 H7 126.1 . . ?
C21 N9 H9 111.2 . . ?
Ni2 N9 H9 118.1 . . ?
C9 N4 H4 110.6 . . ?
Ni1 N4 H4 119.2 . . ?
C1 N1 H1 110.2 . . ?
Ni1 N1 H1 120.5 . . ?
C9 C10 H10A 109.1 . . ?
C11 C10 H10A 107.0 . . ?
C9 C10 H10B 109.5 . . ?
C11 C10 H10B 108.4 . . ?
H10A C10 H10B 109.4 . . ?
C9 N5 H5 112.0 . . ?
C13 N5 H5 121.4 . . ?
C13 C14 H14A 109.6 . . ?
C15 C14 H14A 107.5 . . ?
C13 C14 H14B 110.0 . . ?
C15 C14 H14B 108.5 . . ?
H14A C14 H14B 109.5 . . ?
C17 C18 H18A 109.3 . . ?
C19 C18 H18A 108.4 . . ?
C17 C18 H18B 109.4 . . ?
C19 C18 H18B 108.0 . . ?
H18A C18 H18B 109.5 . . ?
C17 N8 H8 115.4 . . ?
C21 N8 H8 117.2 . . ?
C5 C6 H6A 109.0 . . ?
C7 C6 H6A 109.1 . . ?
C5 C6 H6B 109.3 . . ?
C7 C6 H6B 108.0 . . ?
H6A C6 H6B 109.5 . . ?
C29 C30 H30A 108.7 . . ?
C31 C30 H30A 107.8 . . ?
C29 C30 H30B 109.4 . . ?
C31 C30 H30B 108.7 . . ?
H30A C30 H30B 109.5 . . ?
C1 C2 H2A 109.8 . . ?
C3 C2 H2A 108.4 . . ?
C1 C2 H2B 108.7 . . ?
C3 C2 H2B 108.3 . . ?
H2A C2 H2B 109.5 . . ?
C21 C22 H22A 109.0 . . ?
C23 C22 H22A 108.5 . . ?
C21 C22 H22B 109.0 . . ?
C23 C22 H22B 108.8 . . ?
H22A C22 H22B 109.5 . . ?
C16 C15 H15A 108.5 . . ?
C14 C15 H15A 110.1 . . ?
C16 C15 H15B 107.1 . . ?
C14 C15 H15B 109.0 . . ?
H15A C15 H15B 109.6 . . ?
C4 C3 H3A 107.5 . . ?
C2 C3 H3A 109.3 . . ?
C4 C3 H3B 108.0 . . ?
C2 C3 H3B 109.6 . . ?
H3A C3 H3B 109.4 . . ?
C3 C4 H4A 109.5 . . ?
C3 C4 H4B 109.7 . . ?
H4A C4 H4B 109.5 . . ?
C3 C4 H4C 109.2 . . ?
H4A C4 H4C 109.5 . . ?
H4B C4 H4C 109.4 . . ?
C20 C19 H19A 106.7 . . ?
C18 C19 H19A 109.0 . . ?
C20 C19 H19B 107.7 . . ?
C18 C19 H19B 109.9 . . ?
H19A C19 H19B 109.5 . . ?
C26 C27 H27A 109.1 . . ?
C28 C27 H27A 108.6 . . ?
C26 C27 H27B 108.9 . . ?
C28 C27 H27B 107.7 . . ?
H27A C27 H27B 109.5 . . ?
C23 C24 H24A 109.5 . . ?
C23 C24 H24B 109.5 . . ?
H24A C24 H24B 109.5 . . ?
C23 C24 H24C 109.3 . . ?
H24A C24 H24C 109.6 . . ?
H24B C24 H24C 109.5 . . ?
C27 C28 H28A 111.5 . . ?
C27 C28 H28B 108.0 . . ?
H28A C28 H28B 109.4 . . ?
C27 C28 H28C 108.9 . . ?
H28A C28 H28C 109.5 . . ?
H28B C28 H28C 109.5 . . ?
C15 C16 H16A 109.6 . . ?
C15 C16 H16B 108.8 . . ?
H16A C16 H16B 109.4 . . ?
C15 C16 H16C 110.2 . . ?
H16A C16 H16C 109.4 . . ?
H16B C16 H16C 109.4 . . ?
C24 C23 H23A 107.4 . . ?
C22 C23 H23A 109.5 . . ?
C24 C23 H23B 107.6 . . ?
C22 C23 H23B 109.2 . . ?
H23A C23 H23B 109.3 . . ?
C32 C31 H31A 107.9 . . ?
C30 C31 H31A 109.6 . . ?
C32 C31 H31B 108.2 . . ?
C30 C31 H31B 108.9 . . ?
H31A C31 H31B 109.2 . . ?
C12 C11 H11A 108.5 . . ?
C10 C11 H11A 109.3 . . ?
C12 C11 H11B 107.6 . . ?
C10 C11 H11B 108.7 . . ?
H11A C11 H11B 109.5 . . ?
C8 C7 H7A 107.1 . . ?
C6 C7 H7A 108.8 . . ?
C8 C7 H7B 107.8 . . ?
C6 C7 H7B 109.8 . . ?
H7A C7 H7B 109.5 . . ?
C19 C20 H20A 110.1 . . ?
C19 C20 H20B 109.7 . . ?
H20A C20 H20B 109.4 . . ?
C19 C20 H20C 108.9 . . ?
H20A C20 H20C 109.3 . . ?
H20B C20 H20C 109.5 . . ?
C27 C26 H26A 108.8 . . ?
C25 C26 H26A 108.6 . . ?
C27 C26 H26B 109.1 . . ?
C25 C26 H26B 109.3 . . ?
H26A C26 H26B 109.5 . . ?
C11 C12 H12A 110.6 . . ?
C11 C12 H12B 108.4 . . ?
H12A C12 H12B 109.5 . . ?
C11 C12 H12C 109.4 . . ?
H12A C12 H12C 109.4 . . ?
H12B C12 H12C 109.5 . . ?
C31 C32 H32A 109.9 . . ?
C31 C32 H32B 109.3 . . ?
H32A C32 H32B 109.5 . . ?
C31 C32 H32C 109.0 . . ?
H32A C32 H32C 109.4 . . ?
H32B C32 H32C 109.6 . . ?
C7 C8 H8A 109.5 . . ?
C7 C8 H8B 109.8 . . ?
H8A C8 H8B 109.6 . . ?
C7 C8 H8C 109.1 . . ?
H8A C8 H8C 109.4 . . ?
H8B C8 H8C 109.5 . . ?

loop_
_geom_bond_atom_site_label_1
_geom_bond_atom_site_label_2
_geom_bond_distance
_geom_bond_site_symmetry_2
_geom_bond_publ_flag
Ni1 N3 1.846(3) . ?
Ni1 N1 1.857(2) . ?
Ni1 N6 1.859(3) . ?
Ni1 N4 1.872(2) . ?
Ni2 N12 1.842(3) . ?
Ni2 N10 1.848(2) . ?
Ni2 N9 1.868(3) . ?
Ni2 N7 1.870(2) . ?
N3 C5 1.304(4) . ?
N12 C29 1.300(4) . ?
N10 C25 1.299(4) . ?
N6 C13 1.280(4) . ?
N7 C17 1.277(4) . ?
N9 C21 1.290(4) . ?
N4 C9 1.288(4) . ?
N1 C1 1.302(4) . ?
C5 N2 1.348(4) . ?
C5 C6 1.511(4) . ?
C10 C9 1.502(4) . ?
C10 C11 1.531(5) . ?
N11 C25 1.353(4) . ?
N11 C29 1.357(4) . ?
N5 C9 1.368(4) . ?
N5 C13 1.374(4) . ?
C14 C13 1.502(4) . ?
C14 C15 1.534(5) . ?
N2 C1 1.356(4) . ?
C18 C17 1.501(4) . ?
C18 C19 1.529(4) . ?
N8 C17 1.368(4) . ?
N8 C21 1.369(4) . ?
C6 C7 1.530(5) . ?
C29 C30 1.510(4) . ?
C30 C31 1.538(5) . ?
C21 C22 1.496(4) . ?
C1 C2 1.510(4) . ?
C2 C3 1.532(4) . ?
C22 C23 1.523(5) . ?
C15 C16 1.521(5) . ?
C3 C4 1.525(5) . ?
C19 C20 1.507(5) . ?
C27 C26 1.509(5) . ?
C27 C28 1.521(5) . ?
C24 C23 1.517(5) . ?
C31 C32 1.504(5) . ?
C11 C12 1.503(6) . ?
C7 C8 1.482(6) . ?
C25 C26 1.516(4) . ?
N3 H3 0.9232 . ?
N12 H12 0.8100 . ?
N10 H10 0.9443 . ?
N6 H6 0.7573 . ?
N7 H7 0.9945 . ?
N9 H9 0.8345 . ?
N4 H4 1.0229 . ?
N1 H1 0.9964 . ?
C10 H10A 0.9604 . ?
C10 H10B 0.9599 . ?
N5 H5 0.9240 . ?
C14 H14A 0.9613 . ?
C14 H14B 0.9589 . ?
C18 H18A 0.9607 . ?
C18 H18B 0.9602 . ?
N8 H8 0.9358 . ?
C6 H6A 0.9602 . ?
C6 H6B 0.9594 . ?
C30 H30A 0.9600 . ?
C30 H30B 0.9603 . ?
C2 H2A 0.9604 . ?
C2 H2B 0.9605 . ?
C22 H22A 0.9598 . ?
C22 H22B 0.9604 . ?
C15 H15A 0.9601 . ?
C15 H15B 0.9581 . ?
C3 H3A 0.9609 . ?
C3 H3B 0.9599 . ?
C4 H4A 0.9612 . ?
C4 H4B 0.9606 . ?
C4 H4C 0.9586 . ?
C19 H19A 0.9611 . ?
C19 H19B 0.9593 . ?
C27 H27A 0.9595 . ?
C27 H27B 0.9601 . ?
C24 H24A 0.9598 . ?
C24 H24B 0.9599 . ?
C24 H24C 0.9600 . ?
C28 H28A 0.9601 . ?
C28 H28B 0.9598 . ?
C28 H28C 0.9599 . ?
C16 H16A 0.9608 . ?
C16 H16B 0.9605 . ?
C16 H16C 0.9609 . ?
C23 H23A 0.9607 . ?
C23 H23B 0.9619 . ?
C31 H31A 0.9604 . ?
C31 H31B 0.9599 . ?
C11 H11A 0.9599 . ?
C11 H11B 0.9602 . ?
C7 H7A 0.9601 . ?
C7 H7B 0.9592 . ?
C20 H20A 0.9610 . ?
C20 H20B 0.9608 . ?
C20 H20C 0.9607 . ?
C26 H26A 0.9603 . ?
C26 H26B 0.9602 . ?
C12 H12A 0.9609 . ?
C12 H12B 0.9596 . ?
C12 H12C 0.9596 . ?
C32 H32A 0.9599 . ?
C32 H32B 0.9609 . ?
C32 H32C 0.9592 . ?
C8 H8A 0.9600 . ?
C8 H8B 0.9600 . ?
C8 H8C 0.9578 . ?
